data_1554342
loop_
_publ_author_name
'Olivon, F.'
'Apel, C.'
'Retailleau, P.'
'Allard, P. M.'
'Wolfender, J. L.'
'Touboul, D.'
'Roussi, F.'
'Litaudon, M.'
'Desrat, S.'

_publ_section_title
;
 Searching for original natural products by molecular networking:
 detection, isolation and total synthesis of chloroaustralasines
;
_journal_issue 14
_journal_name_full 'Organic Chemistry Frontiers'
_journal_page_first 2171
_journal_paper_doi 10.1039/C8QO00429C
_journal_volume 5
_journal_year 2018
_chemical_formula_moiety 'C20 H24 Cl N O3, H2 O'
_chemical_formula_sum 'C20 H26 Cl N O4'
_chemical_formula_weight 379.87
_space_group_crystal_system monoclinic
_space_group_IT_number 14
_space_group_name_Hall '-P 2yn'
_space_group_name_H-M_alt 'P 1 21/n 1'
_atom_sites_solution_hydrogens mixed
_atom_sites_solution_primary dual
_atom_sites_solution_secondary difmap
_audit_creation_method SHELXL-2018/1
_audit_update_record
;
2018-02-19 deposited with the CCDC.
2018-06-07 downloaded from the CCDC.
;
_cell_angle_alpha 90
_cell_angle_beta 91.080(5)
_cell_angle_gamma 90
_cell_formula_units_Z 4
_cell_length_a 16.1270(8)
_cell_length_b 7.2090(4)
_cell_length_c 16.3705(9)
_cell_measurement_reflns_used 6241
_cell_measurement_temperature 293(2)
_cell_measurement_theta_max 29.6930
_cell_measurement_theta_min 3.5700
_cell_volume 1902.89(18)
_computing_cell_refinement 'CrysAlisPro 1.171.39.43c (Rigaku OD, 2018)'
_computing_data_collection 'CrysAlisPro 1.171.39.43c (Rigaku OD, 2018)'
_computing_data_reduction 'CrysAlisPro 1.171.39.43c (Rigaku OD, 2018)'
_computing_structure_refinement 'SHELXL-2018/1 (Sheldrick, 2015)'
_computing_structure_solution 'SHELXT (Sheldrick, 2015)'
_diffrn_ambient_environment air
_diffrn_ambient_temperature 293(2)
_diffrn_detector 'HPAD DECTRIS PILATUS3R 200K'
_diffrn_measured_fraction_theta_full 0.994
_diffrn_measured_fraction_theta_max 0.893
_diffrn_measurement_device 'four-circle diffractometer'
_diffrn_measurement_device_type 'XtaLAB AFC12 (RINC): Kappa single'
_diffrn_radiation_monochromator mirror
_diffrn_radiation_probe x-ray
_diffrn_radiation_type 'Mo K\a'
_diffrn_radiation_wavelength 0.71073
_diffrn_reflns_av_R_equivalents 0.0737
_diffrn_reflns_av_unetI/netI 0.0627
_diffrn_reflns_Laue_measured_fraction_full 0.994
_diffrn_reflns_Laue_measured_fraction_max 0.893
_diffrn_reflns_limit_h_max 21
_diffrn_reflns_limit_h_min -20
_diffrn_reflns_limit_k_max 10
_diffrn_reflns_limit_k_min -9
_diffrn_reflns_limit_l_max 20
_diffrn_reflns_limit_l_min -21
_diffrn_reflns_number 20009
_diffrn_reflns_point_group_measured_fraction_full 0.994
_diffrn_reflns_point_group_measured_fraction_max 0.893
_diffrn_reflns_theta_full 25.242
_diffrn_reflns_theta_max 29.698
_diffrn_reflns_theta_min 3.514
_diffrn_source 'micro-focus sealed X-ray tube'
_diffrn_source_type 'Rigaku (Mo) X-ray Source'
_exptl_absorpt_coefficient_mu 0.226
_exptl_absorpt_correction_T_max 1.00000
_exptl_absorpt_correction_T_min 0.62130
_exptl_absorpt_correction_type multi-scan
_exptl_absorpt_process_details
;
CrysAlisPro 1.171.39.43c (Rigaku Oxford Diffraction, 2018)
Empirical absorption correction using spherical harmonics,
 implemented in SCALE3 ABSPACK scaling algorithm.
;
_exptl_crystal_colour colourless
_exptl_crystal_density_diffrn 1.326
_exptl_crystal_description platelet
_exptl_crystal_F_000 808
_exptl_crystal_recrystallization_method 'Re-crystallisation from solvent: MeOH/H2O'
_exptl_crystal_size_max 0.24
_exptl_crystal_size_mid 0.07
_exptl_crystal_size_min 0.05
_refine_diff_density_max 0.470
_refine_diff_density_min -0.478
_refine_diff_density_rms 0.092
_refine_ls_extinction_method none
_refine_ls_goodness_of_fit_ref 1.066
_refine_ls_hydrogen_treatment mixed
_refine_ls_matrix_type full
_refine_ls_number_parameters 246
_refine_ls_number_reflns 4818
_refine_ls_number_restraints 2
_refine_ls_restrained_S_all 1.066
_refine_ls_R_factor_all 0.0917
_refine_ls_R_factor_gt 0.0692
_refine_ls_shift/su_max 0.001
_refine_ls_shift/su_mean 0.000
_refine_ls_structure_factor_coef Fsqd
_refine_ls_weighting_details 'w=1/[\s^2^(Fo^2^)+(0.0915P)^2^+0.9367P] where P=(Fo^2^+2Fc^2^)/3'
_refine_ls_weighting_scheme calc
_refine_ls_wR_factor_gt 0.1793
_refine_ls_wR_factor_ref 0.1929
_reflns_Friedel_coverage 0.000
_reflns_number_gt 3578
_reflns_number_total 4819
_reflns_threshold_expression 'I > 2\s(I)'
_cod_data_source_file c8qo00429c2.cif
_cod_data_source_block compound_19
_cod_original_cell_volume 1902.90(18)
_cod_original_sg_symbol_H-M 'P 21/n'
_cod_database_code 1554342
_shelx_shelxl_version_number 2018/1
_shelx_space_group_comment
;
The symmetry employed for this shelxl refinement is uniquely defined
by the following loop, which should always be used as a source of
symmetry information in preference to the above space-group names.
They are only intended as comments.
;

loop_
_space_group_symop_operation_xyz
'x, y, z'
'-x+1/2, y+1/2, -z+1/2'
'-x, -y, -z'
'x-1/2, -y-1/2, z-1/2'

loop_
_atom_site_label
_atom_site_type_symbol
_atom_site_fract_x
_atom_site_fract_y
_atom_site_fract_z
_atom_site_U_iso_or_equiv
_atom_site_adp_type
_atom_site_occupancy
_atom_site_site_symmetry_order
_atom_site_calc_flag
_atom_site_refinement_flags_posn
_atom_site_refinement_flags_adp
Cl1' Cl 0.93803(4) 0.52884(11) 0.38547(4) 0.0560(2) Uani 1 1 d . .
O1 O 0.67975(10) 0.5838(2) 0.33229(9) 0.0387(4) Uani 1 1 d . .
O2' O 0.70442(11) 0.5849(2) 0.62103(9) 0.0434(4) Uani 1 1 d . .
O1' O 0.78576(11) 0.9532(3) 0.42984(12) 0.0505(5) Uani 1 1 d . .
H1' H 0.783504 1.039042 0.397031 0.076 Uiso 1 1 calc R U
N1 N 0.57433(11) 0.6963(3) 0.40742(11) 0.0346(4) Uani 1 1 d . .
C2 C 0.65410(13) 0.6280(3) 0.40117(12) 0.0320(4) Uani 1 1 d . .
C8A C 0.53767(13) 0.7275(3) 0.48299(14) 0.0348(5) Uani 1 1 d . .
C4 C 0.66722(14) 0.6244(3) 0.54831(13) 0.0339(5) Uani 1 1 d . .
C4A C 0.58295(14) 0.6895(3) 0.55440(13) 0.0355(5) Uani 1 1 d . .
C3' C 0.79484(13) 0.5545(3) 0.46886(12) 0.0331(4) Uani 1 1 d . .
H3' H 0.796649 0.422457 0.454687 0.040 Uiso 1 1 calc R U
C3 C 0.70435(13) 0.6083(3) 0.47455(12) 0.0314(4) Uani 1 1 d . .
C5 C 0.54608(17) 0.7192(3) 0.63079(16) 0.0458(6) Uani 1 1 d . .
H5 H 0.576327 0.697046 0.678737 0.055 Uiso 1 1 calc R U
C7' C 0.91813(16) 0.9518(4) 0.36003(16) 0.0478(6) Uani 1 1 d . .
H7'A H 0.923440 1.082026 0.371173 0.072 Uiso 1 1 calc R U
H7'B H 0.892875 0.934528 0.307004 0.072 Uiso 1 1 calc R U
H7'C H 0.972048 0.895291 0.361301 0.072 Uiso 1 1 calc R U
C2' C 0.84359(13) 0.6603(3) 0.40311(13) 0.0352(5) Uani 1 1 d . .
H2' H 0.810301 0.659718 0.352410 0.042 Uiso 1 1 calc R U
C4' C 0.83728(14) 0.5762(3) 0.55376(13) 0.0378(5) Uani 1 1 d . .
H4' H 0.890203 0.509461 0.552768 0.045 Uiso 1 1 calc R U
C9 C 0.52681(17) 0.7276(4) 0.33097(16) 0.0476(6) Uani 1 1 d . .
H9A H 0.478401 0.650095 0.330098 0.071 Uiso 1 1 calc R U
H9B H 0.560736 0.697792 0.285231 0.071 Uiso 1 1 calc R U
H9C H 0.510313 0.855397 0.327732 0.071 Uiso 1 1 calc R U
C1' C 0.86432(14) 0.8623(3) 0.42438(14) 0.0400(5) Uani 1 1 d . .
C8 C 0.45578(15) 0.7900(3) 0.48821(18) 0.0476(6) Uani 1 1 d . .
H8 H 0.424731 0.813186 0.440855 0.057 Uiso 1 1 calc R U
C6 C 0.46546(18) 0.7808(4) 0.63451(19) 0.0533(7) Uani 1 1 d . .
H6 H 0.440851 0.797860 0.684881 0.064 Uiso 1 1 calc R U
C6' C 0.90638(17) 0.8721(4) 0.50833(15) 0.0476(6) Uani 1 1 d . .
H6'A H 0.960249 0.812666 0.505982 0.057 Uiso 1 1 calc R U
H6'B H 0.915137 1.001073 0.522964 0.057 Uiso 1 1 calc R U
C8' C 0.78332(17) 0.4849(4) 0.61874(14) 0.0439(6) Uani 1 1 d . .
C5' C 0.85582(17) 0.7792(4) 0.57358(14) 0.0470(6) Uani 1 1 d . .
H5'A H 0.803950 0.845635 0.579346 0.056 Uiso 1 1 calc R U
H5'B H 0.885856 0.786195 0.625389 0.056 Uiso 1 1 calc R U
C7 C 0.42130(17) 0.8172(4) 0.5635(2) 0.0561(8) Uani 1 1 d . .
H7 H 0.367194 0.860945 0.566462 0.067 Uiso 1 1 calc R U
C10' C 0.7656(2) 0.2804(4) 0.60034(18) 0.0588(7) Uani 1 1 d . .
H10A H 0.738407 0.269771 0.547873 0.088 Uiso 1 1 calc R U
H10B H 0.730427 0.230469 0.641581 0.088 Uiso 1 1 calc R U
H10C H 0.816848 0.212683 0.600017 0.088 Uiso 1 1 calc R U
C9' C 0.8197(2) 0.5050(5) 0.70499(15) 0.0596(8) Uani 1 1 d . .
H9'A H 0.785334 0.440061 0.742764 0.089 Uiso 1 1 calc R U
H9'B H 0.821999 0.633984 0.719496 0.089 Uiso 1 1 calc R U
H9'C H 0.874616 0.453703 0.706990 0.089 Uiso 1 1 calc R U
OW1 O 0.75482(16) 0.7162(3) 0.19052(12) 0.0661(6) Uani 1 1 d D .
HW1 H 0.726(3) 0.706(6) 0.2320(19) 0.099 Uiso 1 1 d D U
HW2 H 0.768(3) 0.825(3) 0.190(3) 0.099 Uiso 1 1 d D U

loop_
_atom_site_aniso_label
_atom_site_aniso_U_11
_atom_site_aniso_U_22
_atom_site_aniso_U_33
_atom_site_aniso_U_23
_atom_site_aniso_U_13
_atom_site_aniso_U_12
Cl1' 0.0384(3) 0.0691(5) 0.0612(4) -0.0029(3) 0.0146(3) 0.0102(3)
O1 0.0349(8) 0.0536(9) 0.0279(7) -0.0044(6) 0.0030(6) -0.0015(7)
O2' 0.0474(10) 0.0564(10) 0.0267(7) 0.0003(7) 0.0074(6) 0.0019(8)
O1' 0.0411(10) 0.0533(11) 0.0574(11) 0.0100(8) 0.0137(8) 0.0065(8)
N1 0.0296(9) 0.0378(9) 0.0365(9) -0.0019(7) 0.0006(7) -0.0013(7)
C2 0.0292(10) 0.0333(10) 0.0335(10) -0.0010(8) 0.0036(8) -0.0056(8)
C8A 0.0301(11) 0.0269(9) 0.0476(12) -0.0067(8) 0.0109(9) -0.0067(8)
C4 0.0371(11) 0.0338(10) 0.0310(10) -0.0026(8) 0.0060(8) -0.0057(8)
C4A 0.0367(11) 0.0307(10) 0.0397(11) -0.0060(8) 0.0141(9) -0.0075(8)
C3' 0.0305(10) 0.0401(11) 0.0287(9) 0.0000(8) 0.0017(8) 0.0009(8)
C3 0.0287(10) 0.0355(10) 0.0301(10) -0.0018(8) 0.0041(8) -0.0027(8)
C5 0.0500(14) 0.0424(12) 0.0458(13) -0.0097(10) 0.0227(11) -0.0087(10)
C7' 0.0391(13) 0.0577(15) 0.0470(13) 0.0079(11) 0.0118(10) -0.0129(11)
C2' 0.0228(9) 0.0532(13) 0.0295(10) -0.0013(9) 0.0030(7) -0.0003(9)
C4' 0.0350(11) 0.0502(13) 0.0280(10) 0.0012(9) -0.0019(8) 0.0040(9)
C9 0.0398(13) 0.0537(14) 0.0489(14) -0.0036(11) -0.0102(10) 0.0061(11)
C1' 0.0307(11) 0.0501(13) 0.0393(12) 0.0056(9) 0.0053(9) -0.0023(9)
C8 0.0322(12) 0.0418(13) 0.0692(17) -0.0053(11) 0.0106(11) -0.0046(10)
C6 0.0514(15) 0.0460(13) 0.0637(17) -0.0119(12) 0.0322(14) -0.0091(11)
C6' 0.0457(14) 0.0550(15) 0.0419(13) -0.0055(10) -0.0012(10) -0.0149(11)
C8' 0.0515(14) 0.0503(13) 0.0301(11) 0.0059(9) 0.0031(9) 0.0049(11)
C5' 0.0488(14) 0.0606(15) 0.0315(11) -0.0046(10) -0.0034(10) -0.0136(12)
C7 0.0386(14) 0.0438(13) 0.087(2) -0.0105(13) 0.0276(14) -0.0037(11)
C10' 0.078(2) 0.0490(15) 0.0495(15) 0.0095(12) 0.0132(14) -0.0009(14)
C9' 0.073(2) 0.0759(19) 0.0298(12) 0.0086(11) -0.0018(12) 0.0053(15)
OW1 0.0831(16) 0.0707(14) 0.0453(11) -0.0077(10) 0.0206(10) -0.0270(12)

loop_
_atom_type_symbol
_atom_type_description
_atom_type_scat_dispersion_real
_atom_type_scat_dispersion_imag
_atom_type_scat_source
C C 0.0033 0.0016 'International Tables Vol C Tables 4.2.6.8 and 6.1.1.4'
H H 0.0000 0.0000 'International Tables Vol C Tables 4.2.6.8 and 6.1.1.4'
Cl Cl 0.1484 0.1585 'International Tables Vol C Tables 4.2.6.8 and 6.1.1.4'
N N 0.0061 0.0033 'International Tables Vol C Tables 4.2.6.8 and 6.1.1.4'
O O 0.0106 0.0060 'International Tables Vol C Tables 4.2.6.8 and 6.1.1.4'

loop_
_geom_angle_atom_site_label_1
_geom_angle_atom_site_label_2
_geom_angle_atom_site_label_3
_geom_angle
C4 O2' C8' 116.88(16)
C1' O1' H1' 109.5
C2 N1 C8A 122.12(19)
C2 N1 C9 117.49(18)
C8A N1 C9 120.32(19)
O1 C2 N1 118.80(19)
O1 C2 C3 122.39(19)
N1 C2 C3 118.81(18)
C4A C8A N1 119.11(19)
C4A C8A C8 119.5(2)
N1 C8A C8 121.4(2)
O2' C4 C3 124.5(2)
O2' C4 C4A 114.21(18)
C3 C4 C4A 121.3(2)
C8A C4A C5 119.4(2)
C8A C4A C4 119.03(18)
C5 C4A C4 121.6(2)
C3 C3' C4' 109.24(17)
C3 C3' C2' 114.81(18)
C4' C3' C2' 110.71(18)
C3 C3' H3' 107.2
C4' C3' H3' 107.2
C2' C3' H3' 107.2
C4 C3 C2 118.68(19)
C4 C3 C3' 121.08(19)
C2 C3 C3' 120.03(17)
C6 C5 C4A 120.1(3)
C6 C5 H5 119.9
C4A C5 H5 119.9
C1' C7' H7'A 109.5
C1' C7' H7'B 109.5
H7'A C7' H7'B 109.5
C1' C7' H7'C 109.5
H7'A C7' H7'C 109.5
H7'B C7' H7'C 109.5
C1' C2' C3' 114.98(17)
C1' C2' Cl1' 110.54(15)
C3' C2' Cl1' 106.94(15)
C1' C2' H2' 108.1
C3' C2' H2' 108.1
Cl1' C2' H2' 108.1
C5' C4' C8' 112.00(19)
C5' C4' C3' 111.69(18)
C8' C4' C3' 109.42(19)
C5' C4' H4' 107.9
C8' C4' H4' 107.9
C3' C4' H4' 107.9
N1 C9 H9A 109.5
N1 C9 H9B 109.5
H9A C9 H9B 109.5
N1 C9 H9C 109.5
H9A C9 H9C 109.5
H9B C9 H9C 109.5
O1' C1' C7' 111.5(2)
O1' C1' C6' 107.6(2)
C7' C1' C6' 110.8(2)
O1' C1' C2' 105.05(18)
C7' C1' C2' 111.8(2)
C6' C1' C2' 109.9(2)
C7 C8 C8A 119.9(3)
C7 C8 H8 120.1
C8A C8 H8 120.1
C5 C6 C7 119.9(2)
C5 C6 H6 120.1
C7 C6 H6 120.1
C5' C6' C1' 112.3(2)
C5' C6' H6'A 109.1
C1' C6' H6'A 109.1
C5' C6' H6'B 109.1
C1' C6' H6'B 109.1
H6'A C6' H6'B 107.9
O2' C8' C9' 104.4(2)
O2' C8' C10' 108.7(2)
C9' C8' C10' 109.9(2)
O2' C8' C4' 108.14(18)
C9' C8' C4' 112.8(2)
C10' C8' C4' 112.5(2)
C6' C5' C4' 112.3(2)
C6' C5' H5'A 109.1
C4' C5' H5'A 109.1
C6' C5' H5'B 109.1
C4' C5' H5'B 109.1
H5'A C5' H5'B 107.9
C8 C7 C6 121.2(3)
C8 C7 H7 119.4
C6 C7 H7 119.4
C8' C10' H10A 109.5
C8' C10' H10B 109.5
H10A C10' H10B 109.5
C8' C10' H10C 109.5
H10A C10' H10C 109.5
H10B C10' H10C 109.5
C8' C9' H9'A 109.5
C8' C9' H9'B 109.5
H9'A C9' H9'B 109.5
C8' C9' H9'C 109.5
H9'A C9' H9'C 109.5
H9'B C9' H9'C 109.5
HW1 OW1 HW2 104(4)

loop_
_geom_bond_atom_site_label_1
_geom_bond_atom_site_label_2
_geom_bond_distance
Cl1' C2' 1.821(2)
O1 C2 1.250(2)
O2' C4 1.353(3)
O2' C8' 1.463(3)
O1' C1' 1.431(3)
O1' H1' 0.8200
N1 C2 1.383(3)
N1 C8A 1.399(3)
N1 C9 1.473(3)
C2 C3 1.443(3)
C8A C4A 1.394(3)
C8A C8 1.400(3)
C4 C3 1.363(3)
C4 C4A 1.443(3)
C4A C5 1.411(3)
C3' C3 1.515(3)
C3' C4' 1.546(3)
C3' C2' 1.546(3)
C3' H3' 0.9800
C5 C6 1.377(4)
C5 H5 0.9300
C7' C1' 1.521(3)
C7' H7'A 0.9600
C7' H7'B 0.9600
C7' H7'C 0.9600
C2' C1' 1.533(3)
C2' H2' 0.9800
C4' C5' 1.528(3)
C4' C8' 1.535(3)
C4' H4' 0.9800
C9 H9A 0.9600
C9 H9B 0.9600
C9 H9C 0.9600
C1' C6' 1.523(3)
C8 C7 1.375(4)
C8 H8 0.9300
C6 C7 1.377(5)
C6 H6 0.9300
C6' C5' 1.512(3)
C6' H6'A 0.9700
C6' H6'B 0.9700
C8' C9' 1.526(4)
C8' C10' 1.531(4)
C5' H5'A 0.9700
C5' H5'B 0.9700
C7 H7 0.9300
C10' H10A 0.9600
C10' H10B 0.9600
C10' H10C 0.9600
C9' H9'A 0.9600
C9' H9'B 0.9600
C9' H9'C 0.9600
OW1 HW1 0.830(19)
OW1 HW2 0.816(19)

loop_
_geom_hbond_atom_site_label_D
_geom_hbond_atom_site_label_H
_geom_hbond_atom_site_label_A
_geom_hbond_distance_DH
_geom_hbond_distance_HA
_geom_hbond_distance_DA
_geom_hbond_angle_DHA
_geom_hbond_site_symmetry_A
_geom_hbond_publ_flag
O1' H1' OW1 0.82 2.01 2.803(3) 163.1 2_655 yes
C2' H2' O1 0.98 2.19 2.918(3) 129.6 . yes
C4' H4' Cl1' 0.98 2.94 3.815(2) 148.7 3_766 yes
OW1 HW1 O1 0.830(19) 2.02(3) 2.805(2) 157(4) . yes
OW1 HW2 O1 0.816(19) 2.08(2) 2.879(3) 167(4) 2_655 yes

loop_
_geom_torsion_atom_site_label_1
_geom_torsion_atom_site_label_2
_geom_torsion_atom_site_label_3
_geom_torsion_atom_site_label_4
_geom_torsion
C8A N1 C2 O1 172.11(19)
C9 N1 C2 O1 -5.1(3)
C8A N1 C2 C3 -7.2(3)
C9 N1 C2 C3 175.62(19)
C2 N1 C8A C4A 0.3(3)
C9 N1 C8A C4A 177.4(2)
C2 N1 C8A C8 -177.6(2)
C9 N1 C8A C8 -0.5(3)
C8' O2' C4 C3 -12.4(3)
C8' O2' C4 C4A 168.43(19)
N1 C8A C4A C5 -179.47(19)
C8 C8A C4A C5 -1.6(3)
N1 C8A C4A C4 1.9(3)
C8 C8A C4A C4 179.8(2)
O2' C4 C4A C8A -177.58(18)
C3 C4 C4A C8A 3.2(3)
O2' C4 C4A C5 3.8(3)
C3 C4 C4A C5 -175.4(2)
O2' C4 C3 C2 170.80(19)
C4A C4 C3 C2 -10.1(3)
O2' C4 C3 C3' -3.9(3)
C4A C4 C3 C3' 175.15(19)
O1 C2 C3 C4 -167.3(2)
N1 C2 C3 C4 12.0(3)
O1 C2 C3 C3' 7.5(3)
N1 C2 C3 C3' -173.18(18)
C4' C3' C3 C4 -15.0(3)
C2' C3' C3 C4 -140.0(2)
C4' C3' C3 C2 170.31(19)
C2' C3' C3 C2 45.3(3)
C8A C4A C5 C6 1.6(3)
C4 C4A C5 C6 -179.8(2)
C3 C3' C2' C1' 73.9(2)
C4' C3' C2' C1' -50.4(2)
C3 C3' C2' Cl1' -162.99(15)
C4' C3' C2' Cl1' 72.75(19)
C3 C3' C4' C5' -77.1(2)
C2' C3' C4' C5' 50.3(2)
C3 C3' C4' C8' 47.5(2)
C2' C3' C4' C8' 174.85(18)
C3' C2' C1' O1' -63.6(2)
Cl1' C2' C1' O1' 175.25(14)
C3' C2' C1' C7' 175.38(19)
Cl1' C2' C1' C7' 54.2(2)
C3' C2' C1' C6' 51.9(2)
Cl1' C2' C1' C6' -69.3(2)
C4A C8A C8 C7 1.4(3)
N1 C8A C8 C7 179.2(2)
C4A C5 C6 C7 -1.3(4)
O1' C1' C6' C5' 59.6(3)
C7' C1' C6' C5' -178.3(2)
C2' C1' C6' C5' -54.3(3)
C4 O2' C8' C9' 166.0(2)
C4 O2' C8' C10' -76.8(2)
C4 O2' C8' C4' 45.6(3)
C5' C4' C8' O2' 61.0(3)
C3' C4' C8' O2' -63.4(2)
C5' C4' C8' C9' -53.9(3)
C3' C4' C8' C9' -178.4(2)
C5' C4' C8' C10' -179.0(2)
C3' C4' C8' C10' 56.6(3)
C1' C6' C5' C4' 57.3(3)
C8' C4' C5' C6' -177.9(2)
C3' C4' C5' C6' -54.8(3)
C8A C8 C7 C6 -1.2(4)
C5 C6 C7 C8 1.1(4)
